data_4087612
loop_
_publ_author_name
'Novikov, Roman A.'
'Potapov, Konstantin V.'
'Chistikov, Daniil N.'
'Tarasova, Anna V.'
'Grigoriev, Michail S.'
'Timofeev, Vladimir P.'
'Tomilov, Yury V.'

_publ_section_title
;
 Synthesis and Structures of Cyclopropanedicarboxylate Gallium Complexes
;
_journal_issue 17
_journal_name_full Organometallics
_journal_page_first 4238
_journal_paper_doi 10.1021/acs.organomet.5b00399
_journal_volume 34
_journal_year 2015
_chemical_formula_moiety 'C15 H24 Ga O12 3+, 3(Cl4 Ga -), C H2 Cl2'
_chemical_formula_sum 'C16 H26 Cl14 Ga4 O12'
_chemical_formula_weight 1185.55
_space_group_IT_number 19
_space_group_name_Hall 'P 2ac 2ab'
_space_group_name_H-M_alt 'P 21 21 21'
_symmetry_cell_setting orthorhombic
_symmetry_space_group_name_Hall 'P 2ac 2ab'
_symmetry_space_group_name_H-M 'P 21 21 21'
_atom_sites_solution_hydrogens geom
_atom_sites_solution_primary direct
_atom_sites_solution_secondary difmap
_audit_creation_method SHELXL-97
_cell_angle_alpha 90.00
_cell_angle_beta 90.00
_cell_angle_gamma 90.00
_cell_formula_units_Z 4
_cell_length_a 13.8249(10)
_cell_length_b 14.8020(11)
_cell_length_c 20.4605(15)
_cell_measurement_reflns_used 9573
_cell_measurement_temperature 100(2)
_cell_measurement_theta_max 27.42
_cell_measurement_theta_min 2.25
_cell_volume 4187.0(5)
_computing_cell_refinement 'APEX2 (Bruker, 2005)'
_computing_data_collection 'APEX2 (Bruker, 2005)'
_computing_data_reduction 'APEX2 (Bruker, 2005)'
_computing_molecular_graphics 'SHELXTL ver. 5.1 (Sheldrick, 1998)'
_computing_publication_material 'SHELXTL ver. 5.1 (Sheldrick, 1998)'
_computing_structure_refinement 'SHELXTL ver. 5.1 (Sheldrick, 1998)'
_computing_structure_solution 'SHELXTL ver. 5.1 (Sheldrick, 1998)'
_diffrn_ambient_temperature 100(2)
_diffrn_measured_fraction_theta_full 0.997
_diffrn_measured_fraction_theta_max 0.997
_diffrn_measurement_device_type 'Bruker SMART APEX2 CCD area detector'
_diffrn_measurement_method 'phi and omega scans'
_diffrn_radiation_monochromator graphite
_diffrn_radiation_source 'fine-focus sealed tube'
_diffrn_radiation_type MoK\a
_diffrn_radiation_wavelength 0.71073
_diffrn_reflns_av_R_equivalents 0.0693
_diffrn_reflns_av_sigmaI/netI 0.0722
_diffrn_reflns_limit_h_max 18
_diffrn_reflns_limit_h_min -18
_diffrn_reflns_limit_k_max 19
_diffrn_reflns_limit_k_min 0
_diffrn_reflns_limit_l_max 26
_diffrn_reflns_limit_l_min 0
_diffrn_reflns_number 38393
_diffrn_reflns_theta_full 28.00
_diffrn_reflns_theta_max 28.00
_diffrn_reflns_theta_min 1.99
_exptl_absorpt_coefficient_mu 3.485
_exptl_absorpt_correction_T_max 0.966
_exptl_absorpt_correction_T_min 0.693
_exptl_absorpt_correction_type multi-scan
_exptl_absorpt_process_details 'APEX2 (Bruker, 2005)'
_exptl_crystal_colour colorless
_exptl_crystal_density_diffrn 1.881
_exptl_crystal_density_method 'not measured'
_exptl_crystal_description plate
_exptl_crystal_F_000 2320
_exptl_crystal_size_max 0.16
_exptl_crystal_size_mid 0.12
_exptl_crystal_size_min 0.01
_platon_squeeze_details
;
Significantly disordered one solvate molecule of dichlorinemethane
per asymmetric unit cell cannot be correctly resolved and refined
;
_refine_diff_density_max 1.820
_refine_diff_density_min -1.489
_refine_diff_density_rms 0.151
_refine_ls_abs_structure_details 'Flack H D (1983), Acta Cryst. A39, 876-881'
_refine_ls_abs_structure_Flack 0.034(14)
_refine_ls_extinction_method none
_refine_ls_goodness_of_fit_ref 1.270
_refine_ls_hydrogen_treatment constr
_refine_ls_matrix_type full
_refine_ls_number_parameters 424
_refine_ls_number_reflns 10086
_refine_ls_number_restraints 10
_refine_ls_restrained_S_all 1.293
_refine_ls_R_factor_all 0.0896
_refine_ls_R_factor_gt 0.0625
_refine_ls_shift/su_max 0.000
_refine_ls_shift/su_mean 0.000
_refine_ls_structure_factor_coef Fsqd
_refine_ls_weighting_details 'calc w=1/[\s^2^(Fo^2^)+(0.0500P)^2^+3.9500P] where P=(Fo^2^+2Fc^2^)/3'
_refine_ls_weighting_scheme calc
_refine_ls_wR_factor_gt 0.1334
_refine_ls_wR_factor_ref 0.1414
_reflns_number_gt 7723
_reflns_number_total 10086
_reflns_threshold_expression I>2\s(I)
_cod_data_source_file om5b00399_si_002.cif
_cod_data_source_block gacl
_cod_depositor_comments
;
The following automatic conversions were performed:

data item '_symmetry_cell_setting' value 'Orthorhombic' was changed
to 'orthorhombic' in accordance with the
/home/saulius/struct/COD-crude-data/automatic-downloads/DataCite-retrospective/ACS/depositions/lib/dictionaries/cif_core.dic
dictionary named 'cif_core.dic' version 2.4.2 last updated on
2011-04-26.

Automatic conversion script
Id: cif_fix_values 6909 2019-04-08 15:41:33Z antanas 
;
_cod_database_code 4087612
_chemical_absolute_structure ad

loop_
_symmetry_equiv_pos_as_xyz
'x, y, z'
'-x+1/2, -y, z+1/2'
'-x, y+1/2, -z+1/2'
'x+1/2, -y+1/2, -z'

loop_
_atom_site_label
_atom_site_type_symbol
_atom_site_fract_x
_atom_site_fract_y
_atom_site_fract_z
_atom_site_U_iso_or_equiv
_atom_site_adp_type
_atom_site_occupancy
_atom_site_symmetry_multiplicity
_atom_site_calc_flag
_atom_site_refinement_flags
_atom_site_disorder_assembly
_atom_site_disorder_group
Ga1 Ga 0.23789(5) 0.08839(5) 0.15579(4) 0.02027(16) Uani 1 1 d . . .
Ga2 Ga -0.15899(5) 0.24878(6) 0.10927(4) 0.02826(18) Uani 1 1 d . . .
Ga3 Ga 0.48240(8) -0.19832(6) -0.08304(5) 0.0419(2) Uani 1 1 d D . .
Ga4 Ga 0.60260(6) -0.06148(6) 0.26563(7) 0.0523(3) Uani 1 1 d D . .
Cl1 Cl -0.24477(15) 0.16075(14) 0.17017(10) 0.0417(5) Uani 1 1 d . . .
Cl2 Cl -0.24665(16) 0.29012(15) 0.02575(11) 0.0469(5) Uani 1 1 d . . .
Cl3 Cl -0.11130(14) 0.37073(14) 0.15988(13) 0.0472(6) Uani 1 1 d . . .
Cl4 Cl -0.02591(14) 0.18430(13) 0.07565(10) 0.0367(4) Uani 1 1 d . . .
Cl5 Cl 0.50264(16) -0.33005(13) -0.12677(11) 0.0422(5) Uani 1 1 d . A .
Cl6 Cl 0.35906(17) -0.13079(16) -0.12938(10) 0.0491(6) Uani 1 1 d . A .
Cl7 Cl 0.4635(4) -0.1975(7) 0.0210(3) 0.042(2) Uani 0.60(3) 1 d P A 1
Cl7A Cl 0.430(2) -0.2334(19) 0.0213(5) 0.090(7) Uani 0.40(3) 1 d PD A 2
Cl8 Cl 0.6153(2) -0.1194(2) -0.10470(15) 0.0453(12) Uani 0.758(11) 1 d P A 1
Cl8A Cl 0.5659(14) -0.0862(10) -0.0777(11) 0.110(7) Uiso 0.242(11) 1 d PD A 2
Cl9 Cl 0.53534(18) -0.16078(15) 0.32810(12) 0.0525(6) Uani 1 1 d . B .
Cl10 Cl 0.73705(14) -0.11255(14) 0.22453(12) 0.0455(5) Uani 1 1 d . B .
Cl11 Cl 0.6345(2) 0.05554(19) 0.33056(19) 0.0537(12) Uani 0.770(8) 1 d P B 1
Cl14 Cl 0.5862(10) 0.0754(6) 0.2720(10) 0.094(7) Uani 0.230(8) 1 d PD B 2
Cl12 Cl 0.50608(17) -0.0231(3) 0.18988(17) 0.0468(14) Uani 0.734(10) 1 d P B 1
Cl13 Cl 0.5104(8) -0.0833(10) 0.1695(5) 0.068(4) Uiso 0.266(10) 1 d PD B 2
O1 O 0.1129(3) 0.0753(3) 0.2003(2) 0.0233(10) Uani 1 1 d . . .
O2 O 0.2105(3) 0.2145(3) 0.1377(2) 0.0217(10) Uani 1 1 d . . .
O3 O -0.0253(3) 0.1233(3) 0.2421(2) 0.0239(10) Uani 1 1 d . . .
O4 O 0.1351(3) 0.3459(3) 0.1472(3) 0.0264(11) Uani 1 1 d . . .
O5 O 0.2635(3) -0.0396(3) 0.1744(2) 0.0266(11) Uani 1 1 d . . .
O6 O 0.3071(3) 0.1226(3) 0.2356(2) 0.0258(10) Uani 1 1 d . . .
O7 O 0.3035(4) -0.1600(3) 0.2319(3) 0.0361(13) Uani 1 1 d . . .
O8 O 0.3900(4) 0.1026(3) 0.3273(3) 0.0371(13) Uani 1 1 d . . .
O9 O 0.1775(3) 0.0474(3) 0.0742(2) 0.0220(10) Uani 1 1 d . . .
O10 O 0.3598(3) 0.1042(3) 0.1093(2) 0.0249(10) Uani 1 1 d . . .
O11 O 0.1692(4) -0.0144(4) -0.0232(3) 0.0365(13) Uani 1 1 d . . .
O12 O 0.4685(4) 0.0881(4) 0.0302(3) 0.0370(12) Uani 1 1 d . . .
C1 C 0.0597(5) 0.1368(4) 0.2192(3) 0.0193(13) Uani 1 1 d U . .
C2 C 0.0895(5) 0.2344(4) 0.2206(3) 0.0237(14) Uani 1 1 d . . .
H2A H 0.0305 0.2722 0.2217 0.028 Uiso 1 1 calc R . .
H2B H 0.1257 0.2458 0.2615 0.028 Uiso 1 1 calc R . .
C3 C 0.1493(4) 0.2630(4) 0.1653(3) 0.0218(14) Uani 1 1 d . . .
C4 C -0.0612(5) 0.0283(5) 0.2434(4) 0.0337(18) Uani 1 1 d . . .
H4A H -0.1267 0.0270 0.2617 0.051 Uiso 1 1 calc R . .
H4B H -0.0182 -0.0086 0.2705 0.051 Uiso 1 1 calc R . .
H4C H -0.0624 0.0042 0.1988 0.051 Uiso 1 1 calc R . .
C5 C 0.1954(6) 0.3826(5) 0.0942(4) 0.0359(18) Uani 1 1 d . . .
H5A H 0.1699 0.4414 0.0806 0.054 Uiso 1 1 calc R . .
H5B H 0.1945 0.3409 0.0570 0.054 Uiso 1 1 calc R . .
H5C H 0.2620 0.3898 0.1098 0.054 Uiso 1 1 calc R . .
C6 C 0.2920(4) -0.0740(4) 0.2263(4) 0.0224(14) Uani 1 1 d . . .
C7 C 0.3137(5) -0.0249(5) 0.2880(4) 0.0300(16) Uani 1 1 d . . .
H7A H 0.2573 -0.0309 0.3175 0.036 Uiso 1 1 calc R . .
H7B H 0.3692 -0.0548 0.3095 0.036 Uiso 1 1 calc R . .
C8 C 0.3363(5) 0.0720(5) 0.2806(4) 0.0283(15) Uani 1 1 d . . .
C9 C 0.2767(7) -0.2160(5) 0.1743(5) 0.048(2) Uani 1 1 d . . .
H9A H 0.2903 -0.2797 0.1837 0.072 Uiso 1 1 calc R . .
H9B H 0.3145 -0.1968 0.1363 0.072 Uiso 1 1 calc R . .
H9C H 0.2076 -0.2086 0.1651 0.072 Uiso 1 1 calc R . .
C10 C 0.4145(8) 0.1974(6) 0.3290(5) 0.058(3) Uani 1 1 d . . .
H10A H 0.4550 0.2096 0.3673 0.087 Uiso 1 1 calc R . .
H10B H 0.3551 0.2334 0.3317 0.087 Uiso 1 1 calc R . .
H10C H 0.4500 0.2135 0.2892 0.087 Uiso 1 1 calc R . .
C11 C 0.2179(5) 0.0157(5) 0.0255(4) 0.0265(15) Uani 1 1 d . . .
C12 C 0.3263(5) 0.0040(5) 0.0180(4) 0.0335(18) Uani 1 1 d . . .
H12A H 0.3441 -0.0581 0.0311 0.040 Uiso 1 1 calc R . .
H12B H 0.3436 0.0115 -0.0287 0.040 Uiso 1 1 calc R . .
C13 C 0.3837(5) 0.0700(5) 0.0579(4) 0.0286(16) Uani 1 1 d . . .
C14 C 0.0626(6) -0.0089(6) -0.0197(4) 0.043(2) Uani 1 1 d . . .
H14A H 0.0342 -0.0405 -0.0571 0.064 Uiso 1 1 calc R . .
H14B H 0.0426 0.0547 -0.0204 0.064 Uiso 1 1 calc R . .
H14C H 0.0402 -0.0371 0.0210 0.064 Uiso 1 1 calc R . .
C15 C 0.5321(6) 0.1498(6) 0.0654(5) 0.043(2) Uani 1 1 d . . .
H15A H 0.5929 0.1567 0.0413 0.064 Uiso 1 1 calc R . .
H15B H 0.5456 0.1254 0.1090 0.064 Uiso 1 1 calc R . .
H15C H 0.5006 0.2089 0.0696 0.064 Uiso 1 1 calc R . .

loop_
_atom_site_aniso_label
_atom_site_aniso_U_11
_atom_site_aniso_U_22
_atom_site_aniso_U_33
_atom_site_aniso_U_23
_atom_site_aniso_U_13
_atom_site_aniso_U_12
Ga1 0.0195(3) 0.0228(3) 0.0185(4) 0.0013(3) 0.0004(3) 0.0023(3)
Ga2 0.0259(4) 0.0324(4) 0.0265(4) -0.0018(4) -0.0055(3) 0.0022(3)
Ga3 0.0583(6) 0.0386(5) 0.0289(5) -0.0046(4) -0.0107(4) 0.0126(4)
Ga4 0.0262(4) 0.0326(5) 0.0980(9) 0.0224(5) -0.0033(5) 0.0005(4)
Cl1 0.0430(11) 0.0471(11) 0.0351(11) 0.0089(8) 0.0000(9) -0.0022(9)
Cl2 0.0422(11) 0.0534(12) 0.0452(12) 0.0184(10) -0.0190(10) -0.0105(10)
Cl3 0.0284(9) 0.0390(10) 0.0741(16) -0.0246(11) -0.0056(10) 0.0036(8)
Cl4 0.0363(9) 0.0423(10) 0.0316(11) -0.0098(8) -0.0016(8) 0.0087(8)
Cl5 0.0509(12) 0.0322(9) 0.0436(13) -0.0006(8) -0.0016(10) 0.0090(8)
Cl6 0.0662(14) 0.0576(13) 0.0235(10) -0.0067(9) -0.0077(10) 0.0332(11)
Cl7 0.042(3) 0.061(4) 0.022(2) 0.010(2) -0.0027(18) 0.015(2)
Cl7A 0.133(16) 0.102(13) 0.035(5) -0.013(6) -0.020(7) 0.058(12)
Cl8 0.0470(19) 0.0510(18) 0.0379(18) -0.0077(13) -0.0029(14) -0.0152(13)
Cl9 0.0577(13) 0.0448(12) 0.0548(16) 0.0193(10) -0.0120(11) -0.0054(10)
Cl10 0.0272(9) 0.0390(10) 0.0702(15) 0.0008(10) -0.0162(10) 0.0044(8)
Cl11 0.0483(18) 0.0318(14) 0.081(3) -0.0014(14) 0.0000(16) -0.0024(12)
Cl14 0.079(9) 0.045(7) 0.158(18) -0.026(8) 0.000(10) 0.002(6)
Cl12 0.0187(13) 0.068(3) 0.053(2) 0.0346(18) -0.0051(12) 0.0048(12)
O1 0.019(2) 0.023(2) 0.028(3) 0.003(2) 0.000(2) -0.0008(18)
O2 0.017(2) 0.029(2) 0.018(3) 0.0032(19) 0.0007(18) 0.0033(18)
O3 0.021(2) 0.029(2) 0.022(3) 0.005(2) 0.004(2) 0.0008(19)
O4 0.028(2) 0.020(2) 0.031(3) 0.002(2) -0.007(2) -0.0014(18)
O5 0.018(2) 0.026(2) 0.037(3) -0.001(2) -0.001(2) 0.0016(19)
O6 0.026(2) 0.030(2) 0.021(3) 0.003(2) -0.002(2) 0.003(2)
O7 0.031(3) 0.022(2) 0.055(4) 0.007(2) -0.001(3) 0.004(2)
O8 0.047(3) 0.035(3) 0.029(3) 0.003(2) -0.018(3) 0.003(2)
O9 0.027(2) 0.025(2) 0.013(2) 0.0001(18) 0.001(2) -0.0016(19)
O10 0.020(2) 0.026(2) 0.028(3) -0.001(2) 0.000(2) 0.0011(18)
O11 0.036(3) 0.040(3) 0.034(3) -0.012(2) 0.008(3) -0.002(2)
O12 0.029(3) 0.044(3) 0.038(3) -0.002(3) 0.011(2) 0.000(2)
C1 0.025(3) 0.027(3) 0.006(3) 0.004(2) -0.005(2) -0.001(2)
C2 0.032(4) 0.025(3) 0.014(3) -0.001(3) -0.003(3) 0.002(3)
C3 0.015(3) 0.024(3) 0.026(4) 0.000(3) -0.005(3) -0.004(2)
C4 0.029(4) 0.031(4) 0.041(5) 0.002(3) 0.009(3) -0.008(3)
C5 0.043(4) 0.032(4) 0.033(5) 0.004(3) -0.005(4) -0.003(3)
C6 0.017(3) 0.022(3) 0.029(4) 0.001(3) 0.006(3) -0.003(2)
C7 0.034(4) 0.033(4) 0.023(4) 0.010(3) 0.011(3) 0.003(3)
C8 0.028(3) 0.036(4) 0.021(4) -0.001(3) 0.008(3) 0.005(3)
C9 0.064(6) 0.025(4) 0.055(6) 0.001(4) -0.008(5) 0.006(4)
C10 0.086(7) 0.040(5) 0.048(6) -0.003(4) -0.042(5) 0.001(5)
C11 0.035(4) 0.027(3) 0.017(4) -0.001(3) 0.002(3) 0.000(3)
C12 0.032(4) 0.032(4) 0.036(5) -0.011(3) 0.012(4) -0.002(3)
C13 0.021(3) 0.037(4) 0.028(4) 0.004(3) -0.002(3) 0.011(3)
C14 0.039(4) 0.062(6) 0.028(5) -0.017(4) -0.003(4) 0.004(4)
C15 0.025(4) 0.060(5) 0.044(6) -0.003(4) 0.008(4) -0.007(4)

loop_
_atom_type_symbol
_atom_type_description
_atom_type_scat_dispersion_real
_atom_type_scat_dispersion_imag
_atom_type_scat_source
C C 0.0033 0.0016 'International Tables Vol C Tables 4.2.6.8 and 6.1.1.4'
H H 0.0000 0.0000 'International Tables Vol C Tables 4.2.6.8 and 6.1.1.4'
O O 0.0106 0.0060 'International Tables Vol C Tables 4.2.6.8 and 6.1.1.4'
Cl Cl 0.1484 0.1585 'International Tables Vol C Tables 4.2.6.8 and 6.1.1.4'
Ga Ga 0.2307 1.6083 'International Tables Vol C Tables 4.2.6.8 and 6.1.1.4'

loop_
_geom_angle_atom_site_label_1
_geom_angle_atom_site_label_2
_geom_angle_atom_site_label_3
_geom_angle
O2 Ga1 O10 87.72(18)
O2 Ga1 O6 90.31(19)
O10 Ga1 O6 87.3(2)
O2 Ga1 O1 90.69(18)
O10 Ga1 O1 178.0(2)
O6 Ga1 O1 93.94(19)
O2 Ga1 O9 93.00(19)
O10 Ga1 O9 89.41(19)
O6 Ga1 O9 175.24(19)
O1 Ga1 O9 89.44(19)
O2 Ga1 O5 179.13(19)
O10 Ga1 O5 93.12(19)
O6 Ga1 O5 90.0(2)
O1 Ga1 O5 88.47(18)
O9 Ga1 O5 86.77(19)
Cl1 Ga2 Cl2 108.44(9)
Cl1 Ga2 Cl3 113.04(10)
Cl2 Ga2 Cl3 107.89(9)
Cl1 Ga2 Cl4 112.39(9)
Cl2 Ga2 Cl4 110.11(9)
Cl3 Ga2 Cl4 104.85(8)
Cl8A Ga3 Cl7 90.6(7)
Cl8A Ga3 Cl5 133.4(7)
Cl7 Ga3 Cl5 115.5(3)
Cl8A Ga3 Cl6 95.4(6)
Cl7 Ga3 Cl6 109.39(18)
Cl5 Ga3 Cl6 109.43(9)
Cl8A Ga3 Cl8 26.9(7)
Cl7 Ga3 Cl8 107.2(2)
Cl5 Ga3 Cl8 106.53(11)
Cl6 Ga3 Cl8 108.49(12)
Cl8A Ga3 Cl7A 108.1(11)
Cl7 Ga3 Cl7A 17.6(7)
Cl5 Ga3 Cl7A 102.7(6)
Cl6 Ga3 Cl7A 105.0(5)
Cl8 Ga3 Cl7A 124.0(9)
Cl14 Ga4 Cl12 73.2(5)
Cl14 Ga4 Cl9 126.1(5)
Cl12 Ga4 Cl9 110.11(11)
Cl14 Ga4 Cl10 117.7(4)
Cl12 Ga4 Cl10 110.35(13)
Cl9 Ga4 Cl10 111.12(10)
Cl14 Ga4 Cl11 38.0(5)
Cl12 Ga4 Cl11 110.60(15)
Cl9 Ga4 Cl11 105.18(13)
Cl10 Ga4 Cl11 109.36(10)
Cl14 Ga4 Cl13 97.4(7)
Cl12 Ga4 Cl13 24.6(3)
Cl9 Ga4 Cl13 99.6(3)
Cl10 Ga4 Cl13 95.3(3)
Cl11 Ga4 Cl13 135.1(4)
C1 O1 Ga1 126.7(4)
C3 O2 Ga1 126.9(4)
C1 O3 C4 117.4(5)
C3 O4 C5 118.3(5)
C6 O5 Ga1 128.2(4)
C8 O6 Ga1 127.9(5)
C6 O7 C9 116.8(6)
C8 O8 C10 119.6(6)
C11 O9 Ga1 127.7(5)
C13 O10 Ga1 127.5(5)
C11 O11 C14 117.7(6)
C13 O12 C15 116.6(6)
O1 C1 O3 123.1(6)
O1 C1 C2 123.6(6)
O3 C1 C2 113.3(6)
C3 C2 C1 114.7(6)
C3 C2 H2A 108.6
C1 C2 H2A 108.6
C3 C2 H2B 108.6
C1 C2 H2B 108.6
H2A C2 H2B 107.6
O2 C3 O4 121.2(6)
O2 C3 C2 124.6(6)
O4 C3 C2 114.1(6)
O3 C4 H4A 109.5
O3 C4 H4B 109.5
H4A C4 H4B 109.5
O3 C4 H4C 109.5
H4A C4 H4C 109.5
H4B C4 H4C 109.5
O4 C5 H5A 109.5
O4 C5 H5B 109.5
H5A C5 H5B 109.5
O4 C5 H5C 109.5
H5A C5 H5C 109.5
H5B C5 H5C 109.5
O5 C6 O7 121.3(7)
O5 C6 C7 126.1(6)
O7 C6 C7 112.5(7)
C8 C7 C6 115.6(6)
C8 C7 H7A 108.4
C6 C7 H7A 108.4
C8 C7 H7B 108.4
C6 C7 H7B 108.4
H7A C7 H7B 107.5
O6 C8 O8 121.3(7)
O6 C8 C7 126.0(7)
O8 C8 C7 112.8(6)
O7 C9 H9A 109.5
O7 C9 H9B 109.5
H9A C9 H9B 109.5
O7 C9 H9C 109.5
H9A C9 H9C 109.5
H9B C9 H9C 109.5
O8 C10 H10A 109.5
O8 C10 H10B 109.5
H10A C10 H10B 109.5
O8 C10 H10C 109.5
H10A C10 H10C 109.5
H10B C10 H10C 109.5
O9 C11 O11 121.5(6)
O9 C11 C12 125.0(7)
O11 C11 C12 113.5(6)
C13 C12 C11 113.2(6)
C13 C12 H12A 108.9
C11 C12 H12A 108.9
C13 C12 H12B 108.9
C11 C12 H12B 108.9
H12A C12 H12B 107.8
O10 C13 O12 121.7(7)
O10 C13 C12 126.8(7)
O12 C13 C12 111.5(6)
O11 C14 H14A 109.5
O11 C14 H14B 109.5
H14A C14 H14B 109.5
O11 C14 H14C 109.5
H14A C14 H14C 109.5
H14B C14 H14C 109.5
O12 C15 H15A 109.5
O12 C15 H15B 109.5
H15A C15 H15B 109.5
O12 C15 H15C 109.5
H15A C15 H15C 109.5
H15B C15 H15C 109.5

loop_
_geom_bond_atom_site_label_1
_geom_bond_atom_site_label_2
_geom_bond_distance
Ga1 O2 1.940(4)
Ga1 O10 1.950(5)
Ga1 O6 1.959(5)
Ga1 O1 1.963(4)
Ga1 O9 1.964(5)
Ga1 O5 1.965(4)
Ga2 Cl1 2.158(2)
Ga2 Cl2 2.183(2)
Ga2 Cl3 2.183(2)
Ga2 Cl4 2.184(2)
Ga3 Cl8A 2.025(9)
Ga3 Cl7 2.145(6)
Ga3 Cl5 2.164(2)
Ga3 Cl6 2.192(2)
Ga3 Cl8 2.222(3)
Ga3 Cl7A 2.313(19)
Ga4 Cl14 2.043(8)
Ga4 Cl12 2.123(3)
Ga4 Cl9 2.158(2)
Ga4 Cl10 2.176(2)
Ga4 Cl11 2.227(3)
Ga4 Cl13 2.367(8)
O1 C1 1.233(8)
O2 C3 1.246(8)
O3 C1 1.281(8)
O3 C4 1.491(8)
O4 C3 1.297(8)
O4 C5 1.471(9)
O5 C6 1.242(9)
O6 C8 1.254(8)
O7 C6 1.288(8)
O7 C9 1.488(10)
O8 C8 1.291(9)
O8 C10 1.444(10)
O9 C11 1.233(8)
O10 C13 1.213(9)
O11 C11 1.283(9)
O11 C14 1.479(9)
O12 C13 1.329(8)
O12 C15 1.458(10)
C1 C2 1.501(9)
C2 C3 1.463(9)
C2 H2A 0.9900
C2 H2B 0.9900
C4 H4A 0.9800
C4 H4B 0.9800
C4 H4C 0.9800
C5 H5A 0.9800
C5 H5B 0.9800
C5 H5C 0.9800
C6 C7 1.485(11)
C7 C8 1.476(10)
C7 H7A 0.9900
C7 H7B 0.9900
C9 H9A 0.9800
C9 H9B 0.9800
C9 H9C 0.9800
C10 H10A 0.9800
C10 H10B 0.9800
C10 H10C 0.9800
C11 C12 1.516(10)
C12 C13 1.501(10)
C12 H12A 0.9900
C12 H12B 0.9900
C14 H14A 0.9800
C14 H14B 0.9800
C14 H14C 0.9800
C15 H15A 0.9800
C15 H15B 0.9800
C15 H15C 0.9800

loop_
_geom_torsion_atom_site_label_1
_geom_torsion_atom_site_label_2
_geom_torsion_atom_site_label_3
_geom_torsion_atom_site_label_4
_geom_torsion
O2 Ga1 O1 C1 -15.0(5)
O10 Ga1 O1 C1 -53(6)
O6 Ga1 O1 C1 75.4(5)
O9 Ga1 O1 C1 -108.0(5)
O5 Ga1 O1 C1 165.3(5)
O10 Ga1 O2 C3 -162.9(5)
O6 Ga1 O2 C3 -75.6(5)
O1 Ga1 O2 C3 18.3(5)
O9 Ga1 O2 C3 107.8(5)
O5 Ga1 O2 C3 33(14)
O2 Ga1 O5 C6 -95(14)
O10 Ga1 O5 C6 101.7(5)
O6 Ga1 O5 C6 14.4(5)
O1 Ga1 O5 C6 -79.6(5)
O9 Ga1 O5 C6 -169.1(5)
O2 Ga1 O6 C8 169.0(6)
O10 Ga1 O6 C8 -103.3(6)
O1 Ga1 O6 C8 78.3(6)
O9 Ga1 O6 C8 -57(3)
O5 Ga1 O6 C8 -10.2(6)
O2 Ga1 O9 C11 109.8(6)
O10 Ga1 O9 C11 22.1(6)
O6 Ga1 O9 C11 -24(3)
O1 Ga1 O9 C11 -159.5(6)
O5 Ga1 O9 C11 -71.0(6)
O2 Ga1 O10 C13 -113.2(6)
O6 Ga1 O10 C13 156.3(6)
O1 Ga1 O10 C13 -76(6)
O9 Ga1 O10 C13 -20.2(6)
O5 Ga1 O10 C13 66.5(6)
Ga1 O1 C1 O3 172.8(4)
Ga1 O1 C1 C2 -10.1(9)
C4 O3 C1 O1 -2.1(9)
C4 O3 C1 C2 -179.5(6)
O1 C1 C2 C3 38.0(9)
O3 C1 C2 C3 -144.7(6)
Ga1 O2 C3 O4 -177.4(4)
Ga1 O2 C3 C2 4.1(9)
C5 O4 C3 O2 -1.8(9)
C5 O4 C3 C2 176.9(6)
C1 C2 C3 O2 -34.8(9)
C1 C2 C3 O4 146.6(6)
Ga1 O5 C6 O7 178.3(4)
Ga1 O5 C6 C7 0.1(9)
C9 O7 C6 O5 -2.7(9)
C9 O7 C6 C7 175.6(6)
O5 C6 C7 C8 -22.6(10)
O7 C6 C7 C8 159.1(6)
Ga1 O6 C8 O8 172.7(5)
Ga1 O6 C8 C7 -8.5(10)
C10 O8 C8 O6 2.1(11)
C10 O8 C8 C7 -176.9(8)
C6 C7 C8 O6 27.1(10)
C6 C7 C8 O8 -154.0(6)
Ga1 O9 C11 O11 175.1(5)
Ga1 O9 C11 C12 -1.8(10)
C14 O11 C11 O9 0.8(10)
C14 O11 C11 C12 178.1(7)
O9 C11 C12 C13 -26.9(11)
O11 C11 C12 C13 156.0(7)
Ga1 O10 C13 O12 178.2(5)
Ga1 O10 C13 C12 -2.2(11)
C15 O12 C13 O10 1.1(10)
C15 O12 C13 C12 -178.4(7)
C11 C12 C13 O10 29.5(11)
C11 C12 C13 O12 -151.0(6)

loop_
_platon_squeeze_void_nr
_platon_squeeze_void_average_x
_platon_squeeze_void_average_y
_platon_squeeze_void_average_z
_platon_squeeze_void_volume
_platon_squeeze_void_count_electrons
_platon_squeeze_void_content
1 0.253 0.613 0.969 126 50 '25% of dichlorinemethane'
2 0.247 0.387 0.469 126 50 '25% of dichlorinemethane'
3 0.753 0.887 0.031 126 50 '25% of dichlorinemethane'
4 0.747 0.113 0.531 126 50 '25% of dichlorinemethane'
